data_4507827
loop_
_publ_author_name
'Fan, Liming'
'Zhang, Xiutang'
'Sun, Zhong'
'Zhang, Wei'
'Ding, Yuanshuai'
'Fan, Weiliu'
'Sun, Liming'
'Zhao, Xian'
'Lei, Han'

_publ_section_title
;
 Ancillary Ligands Dependent Structural Diversity of A Series of
 Metal--Organic Frameworks Based on 3,5-Bis(3-carboxyphenyl)pyridine
;
_journal_issue 6
_journal_name_full 'Crystal Growth &amp; Design'
_journal_page_first 2462
_journal_paper_doi 10.1021/cg400172w
_journal_volume 13
_journal_year 2013
_chemical_formula_sum 'C37 H30 Co N5 O6'
_chemical_formula_weight 699.59
_chemical_name_systematic
; 
 ? 
;
_space_group_IT_number 2
_symmetry_cell_setting triclinic
_symmetry_space_group_name_Hall '-P 1'
_symmetry_space_group_name_H-M 'P -1'
_atom_sites_solution_hydrogens geom
_atom_sites_solution_primary direct
_atom_sites_solution_secondary difmap
_audit_creation_method SHELXL-97
_cell_angle_alpha 102.593(9)
_cell_angle_beta 95.875(8)
_cell_angle_gamma 105.085(8)
_cell_formula_units_Z 2
_cell_length_a 9.370(4)
_cell_length_b 12.462(6)
_cell_length_c 16.242(7)
_cell_measurement_reflns_used 1265
_cell_measurement_temperature 293(2)
_cell_measurement_theta_max 21.01
_cell_measurement_theta_min 2.28
_cell_volume 1761.5(14)
_computing_cell_refinement 'SAINT-Plus (Bruker, 2001)'
_computing_data_collection 'APEX2 (Bruker, 2004)'
_computing_data_reduction SAINT-Plus
_computing_molecular_graphics 'SHELXTL (Sheldrick, 2008)'
_computing_publication_material SHELXTL
_computing_structure_refinement 'SHELXL97 (Sheldrick, 2008)'
_computing_structure_solution 'SHELXS97 (Sheldrick, 2008)'
_diffrn_ambient_temperature 293(2)
_diffrn_measured_fraction_theta_full 0.979
_diffrn_measured_fraction_theta_max 0.979
_diffrn_measurement_device_type 'Bruker APEXII CCD'
_diffrn_measurement_method '\f and \w scans'
_diffrn_radiation_monochromator graphite
_diffrn_radiation_source 'fine-focus sealed tube'
_diffrn_radiation_type MoK\a
_diffrn_radiation_wavelength 0.71073
_diffrn_reflns_av_R_equivalents 0.0489
_diffrn_reflns_av_sigmaI/netI 0.1089
_diffrn_reflns_limit_h_max 11
_diffrn_reflns_limit_h_min -11
_diffrn_reflns_limit_k_max 14
_diffrn_reflns_limit_k_min -14
_diffrn_reflns_limit_l_max 19
_diffrn_reflns_limit_l_min -13
_diffrn_reflns_number 8721
_diffrn_reflns_theta_full 25.00
_diffrn_reflns_theta_max 25.00
_diffrn_reflns_theta_min 2.28
_diffrn_standards_number 0
_exptl_absorpt_coefficient_mu 0.539
_exptl_absorpt_correction_T_max 0.9531
_exptl_absorpt_correction_T_min 0.8906
_exptl_absorpt_correction_type multi-scan
_exptl_absorpt_process_details '(SADABS; Bruker, 2001)'
_exptl_crystal_colour red
_exptl_crystal_density_diffrn 1.319
_exptl_crystal_density_method 'not measured'
_exptl_crystal_description block
_exptl_crystal_F_000 724
_exptl_crystal_size_max 0.22
_exptl_crystal_size_mid 0.15
_exptl_crystal_size_min 0.09
_refine_diff_density_max 0.440
_refine_diff_density_min -0.508
_refine_diff_density_rms 0.071
_refine_ls_extinction_method none
_refine_ls_goodness_of_fit_ref 1.004
_refine_ls_hydrogen_treatment mixed
_refine_ls_matrix_type full
_refine_ls_number_parameters 454
_refine_ls_number_reflns 6040
_refine_ls_number_restraints 6
_refine_ls_restrained_S_all 1.004
_refine_ls_R_factor_all 0.1017
_refine_ls_R_factor_gt 0.0874
_refine_ls_shift/su_max 0.001
_refine_ls_shift/su_mean 0.000
_refine_ls_structure_factor_coef Fsqd
_refine_ls_weighting_details 'calc w=1/[\s^2^(Fo^2^)+(0.2000P)^2^+0.0000P] where P=(Fo^2^+2Fc^2^)/3'
_refine_ls_weighting_scheme calc
_refine_ls_wR_factor_gt 0.1376
_refine_ls_wR_factor_ref 0.1577
_reflns_number_gt 3687
_reflns_number_total 6040
_reflns_threshold_expression I>2\s(I)
_cod_data_source_file cg400172w_si_009.cif
_cod_data_source_block z
_cod_depositor_comments
;
The following automatic conversions were performed:

'_symmetry_cell_setting' value 'Triclinic' changed to 'triclinic'
according to /home/saulius/struct/CIF-dictionaries/cif_core.dic
dictionary named 'cif_core.dic' version 2.3.1 from 2005-06-27.

Automatic conversion script
Id: cif_fix_values 1891 2012-01-12 08:04:46Z andrius 
;
_cod_original_cell_volume 1761.5(13)
_cod_original_sg_symbol_H-M P-1
_cod_database_code 4507827

loop_
_symmetry_equiv_pos_as_xyz
'x, y, z'
'-x, -y, -z'

loop_
_atom_site_label
_atom_site_type_symbol
_atom_site_fract_x
_atom_site_fract_y
_atom_site_fract_z
_atom_site_U_iso_or_equiv
_atom_site_adp_type
_atom_site_occupancy
_atom_site_symmetry_multiplicity
_atom_site_calc_flag
_atom_site_refinement_flags
C1 C 0.4442(8) 0.1367(7) 0.4814(5) 0.0415(19) Uani 1 1 d .
H1 H 0.4766 0.1445 0.4302 0.050 Uiso 1 1 calc R
C2 C 0.5333(8) 0.1523(8) 0.5543(5) 0.047(2) Uani 1 1 d .
H2 H 0.6376 0.1752 0.5641 0.057 Uiso 1 1 calc R
C3 C 0.2999(7) 0.1004(6) 0.5716(4) 0.0262(15) Uani 1 1 d .
H3 H 0.2147 0.0791 0.5960 0.031 Uiso 1 1 calc R
C4 C 0.4830(9) 0.1308(8) 0.7010(5) 0.047(2) Uani 1 1 d .
C5 C 0.3864(10) 0.1461(9) 0.7589(5) 0.058(3) Uani 1 1 d .
H5 H 0.2930 0.1537 0.7405 0.070 Uiso 1 1 calc R
C6 C 0.4290(11) 0.1501(13) 0.8440(6) 0.093(5) Uani 1 1 d .
H6 H 0.3647 0.1622 0.8828 0.112 Uiso 1 1 calc R
C7 C 0.5673(10) 0.1361(13) 0.8722(6) 0.089(4) Uani 1 1 d .
C8 C 0.6567(10) 0.1106(12) 0.8113(6) 0.083(4) Uani 1 1 d .
H8 H 0.7449 0.0944 0.8281 0.099 Uiso 1 1 calc R
C9 C 0.6169(9) 0.1091(11) 0.7270(6) 0.068(3) Uani 1 1 d .
H9 H 0.6790 0.0937 0.6876 0.082 Uiso 1 1 calc R
C10 C 0.6134(11) 0.1412(14) 0.9634(6) 0.090(4) Uani 1 1 d .
C11 C 0.5333(14) 0.1595(17) 1.0238(7) 0.131(7) Uani 1 1 d .
H11 H 0.4392 0.1675 1.0080 0.157 Uiso 1 1 calc R
C12 C 0.5791(15) 0.1677(16) 1.1103(7) 0.126(7) Uani 1 1 d .
H12 H 0.5235 0.1907 1.1514 0.151 Uiso 1 1 calc R
C13 C 0.7049(10) 0.1417(12) 1.1324(6) 0.072(3) Uani 1 1 d .
H13 H 0.7635 0.2224 1.1432 0.086 Uiso 1 1 calc R
C14 C 0.7843(17) 0.111(2) 1.0718(8) 0.153(9) Uani 1 1 d .
H14 H 0.8735 0.0952 1.0865 0.184 Uiso 1 1 calc R
C15 C 0.7331(19) 0.104(2) 0.9879(7) 0.199(13) Uani 1 1 d .
H15 H 0.7817 0.0732 0.9458 0.238 Uiso 1 1 calc R
C16 C 0.8809(8) 0.1209(8) 1.2487(5) 0.046(2) Uani 1 1 d .
H16 H 0.9521 0.1066 1.2153 0.055 Uiso 1 1 calc R
C17 C 0.6774(10) 0.1558(9) 1.2878(5) 0.059(3) Uani 1 1 d .
H17 H 0.5843 0.1691 1.2879 0.070 Uiso 1 1 calc R
C18 C 0.7654(9) 0.1461(7) 1.3531(5) 0.0414(19) Uani 1 1 d .
H18 H 0.7439 0.1539 1.4084 0.050 Uiso 1 1 calc R
C19 C 0.2682(8) 0.3712(6) 0.5291(5) 0.0349(17) Uani 1 1 d .
H19 H 0.3030 0.3268 0.5609 0.042 Uiso 1 1 calc R
C20 C 0.1273(8) 0.3827(6) 0.4100(5) 0.0319(16) Uani 1 1 d .
H20 H 0.0620 0.3465 0.3585 0.038 Uiso 1 1 calc R
C21 C 0.1720(8) 0.5016(6) 0.4348(5) 0.0331(17) Uani 1 1 d .
C22 C 0.2693(8) 0.5537(6) 0.5110(5) 0.0340(17) Uani 1 1 d .
H22 H 0.3019 0.6335 0.5292 0.041 Uiso 1 1 calc R
C23 C 0.3201(8) 0.4895(6) 0.5613(5) 0.0322(16) Uani 1 1 d .
C24 C 0.4262(9) 0.5429(6) 0.6429(5) 0.0395(18) Uani 1 1 d .
C25 C 0.5361(8) 0.6469(6) 0.6563(4) 0.0307(16) Uani 1 1 d .
H25 H 0.5455 0.6838 0.6123 0.037 Uiso 1 1 calc R
C26 C 0.6325(8) 0.6972(6) 0.7341(5) 0.0364(17) Uani 1 1 d .
C27 C 0.6202(11) 0.6429(8) 0.7980(6) 0.064(3) Uani 1 1 d .
H27 H 0.6832 0.6768 0.8505 0.076 Uiso 1 1 calc R
C28 C 0.5132(14) 0.5360(9) 0.7856(7) 0.088(4) Uani 1 1 d .
H28 H 0.5092 0.4968 0.8283 0.105 Uiso 1 1 calc R
C29 C 0.4158(12) 0.4906(8) 0.7109(6) 0.065(3) Uani 1 1 d .
H29 H 0.3399 0.4227 0.7045 0.079 Uiso 1 1 calc R
C30 C 0.7469(8) 0.8133(7) 0.7484(5) 0.0356(17) Uani 1 1 d .
C31 C 0.0323(7) 0.8540(5) 0.4070(4) 0.0229(14) Uani 1 1 d .
C32 C 0.0470(8) 0.7381(6) 0.3630(4) 0.0275(15) Uani 1 1 d .
C33 C 0.0253(11) 0.6991(7) 0.2755(5) 0.054(2) Uani 1 1 d .
H33 H -0.0045 0.7428 0.2411 0.065 Uiso 1 1 calc R
C34 C 0.0472(15) 0.5962(8) 0.2386(6) 0.078(4) Uani 1 1 d .
H34 H 0.0313 0.5697 0.1793 0.094 Uiso 1 1 calc R
C35 C 0.0938(12) 0.5303(7) 0.2903(6) 0.062(3) Uani 1 1 d .
H35 H 0.1093 0.4608 0.2648 0.075 Uiso 1 1 calc R
C36 C 0.1162(8) 0.5674(6) 0.3771(5) 0.0328(16) Uani 1 1 d .
C37 C 0.0908(7) 0.6705(5) 0.4146(4) 0.0258(14) Uani 1 1 d .
H37 H 0.1026 0.6952 0.4739 0.031 Uiso 1 1 calc R
Co1 Co 0.09574(11) 0.11165(8) 0.40828(6) 0.0318(4) Uani 1 1 d .
N1 N 0.2962(6) 0.1071(5) 0.4924(3) 0.0276(13) Uani 1 1 d .
N2 N 0.4400(6) 0.1274(6) 0.6140(4) 0.0394(16) Uani 1 1 d .
N3 N 0.7535(7) 0.1419(8) 1.2189(4) 0.058(2) Uani 1 1 d .
N4 N 0.8921(6) 0.1229(5) 1.3289(4) 0.0293(13) Uani 1 1 d .
N5 N 0.1732(6) 0.3158(5) 0.4566(4) 0.0297(13) Uani 1 1 d .
O1 O 0.0276(5) 0.8751(4) 0.4845(3) 0.0319(11) Uani 1 1 d .
O2 O 0.0261(5) 0.9236(4) 0.3610(3) 0.0335(11) Uani 1 1 d .
O3 O 0.7638(5) 0.8550(4) 0.6845(3) 0.0396(13) Uani 1 1 d .
O4 O 0.8157(7) 0.8615(6) 0.8216(4) 0.0605(17) Uani 1 1 d .
O1W O 0.0056(14) 0.0866(11) 0.8317(7) 0.129(4) Uani 1 1 d D
O2W O 0.1478(18) 0.1538(16) 1.0030(11) 0.204(7) Uani 1 1 d D
H3W H 0.101(11) 0.089(5) 1.005(8) 0.080 Uiso 1 1 d D
H2W H 0.045(9) 0.136(6) 0.876(4) 0.080 Uiso 1 1 d D
H1W H 0.040(11) 0.032(6) 0.823(6) 0.080 Uiso 1 1 d D
H4W H 0.110(11) 0.178(7) 0.966(5) 0.080 Uiso 1 1 d D

loop_
_atom_site_aniso_label
_atom_site_aniso_U_11
_atom_site_aniso_U_22
_atom_site_aniso_U_33
_atom_site_aniso_U_23
_atom_site_aniso_U_13
_atom_site_aniso_U_12
C1 0.032(4) 0.067(5) 0.032(4) 0.029(4) 0.007(3) 0.012(4)
C2 0.022(4) 0.089(6) 0.036(5) 0.038(4) 0.005(3) 0.007(4)
C3 0.020(3) 0.041(4) 0.018(3) 0.015(3) -0.006(3) 0.008(3)
C4 0.034(4) 0.084(6) 0.025(4) 0.027(4) -0.006(3) 0.012(4)
C5 0.042(5) 0.119(8) 0.021(4) 0.027(5) -0.006(4) 0.033(5)
C6 0.057(6) 0.224(15) 0.037(5) 0.064(7) 0.019(5) 0.078(8)
C7 0.040(5) 0.215(15) 0.038(6) 0.068(7) 0.008(4) 0.052(7)
C8 0.038(5) 0.189(13) 0.046(6) 0.065(7) 0.010(4) 0.047(7)
C9 0.030(4) 0.154(10) 0.028(5) 0.036(5) -0.005(4) 0.032(5)
C10 0.050(6) 0.217(14) 0.024(5) 0.051(7) 0.010(4) 0.059(8)
C11 0.081(8) 0.32(2) 0.041(6) 0.071(10) 0.012(6) 0.126(12)
C12 0.113(10) 0.29(2) 0.041(6) 0.062(9) 0.025(6) 0.150(13)
C13 0.038(5) 0.158(11) 0.030(5) 0.038(6) -0.001(4) 0.036(6)
C14 0.110(11) 0.37(3) 0.044(7) 0.064(11) 0.021(7) 0.159(15)
C15 0.151(14) 0.50(4) 0.026(6) 0.067(12) 0.021(7) 0.24(2)
C16 0.028(4) 0.090(6) 0.029(4) 0.025(4) 0.001(3) 0.026(4)
C17 0.044(5) 0.117(8) 0.030(5) 0.017(5) 0.006(4) 0.051(5)
C18 0.042(5) 0.065(5) 0.022(4) 0.012(4) 0.001(3) 0.024(4)
C19 0.036(4) 0.036(4) 0.041(4) 0.022(3) 0.011(3) 0.012(3)
C20 0.029(4) 0.027(4) 0.040(4) 0.009(3) 0.005(3) 0.009(3)
C21 0.036(4) 0.027(4) 0.043(5) 0.014(3) 0.012(3) 0.015(3)
C22 0.034(4) 0.025(4) 0.048(5) 0.017(3) 0.008(3) 0.011(3)
C23 0.035(4) 0.033(4) 0.031(4) 0.011(3) 0.009(3) 0.010(3)
C24 0.048(5) 0.038(4) 0.033(4) 0.014(3) 0.005(4) 0.011(4)
C25 0.037(4) 0.034(4) 0.025(4) 0.014(3) 0.007(3) 0.011(3)
C26 0.036(4) 0.043(4) 0.036(4) 0.019(3) 0.010(3) 0.011(3)
C27 0.076(7) 0.081(7) 0.035(5) 0.039(5) 0.001(4) 0.007(5)
C28 0.117(10) 0.064(6) 0.058(7) 0.040(5) -0.007(6) -0.025(6)
C29 0.094(8) 0.048(5) 0.040(5) 0.024(4) -0.002(5) -0.009(5)
C30 0.031(4) 0.052(5) 0.026(4) 0.018(3) 0.003(3) 0.009(3)
C31 0.021(3) 0.025(3) 0.025(4) 0.011(3) 0.001(3) 0.008(3)
C32 0.033(4) 0.031(4) 0.022(4) 0.012(3) 0.002(3) 0.010(3)
C33 0.098(7) 0.039(5) 0.032(5) 0.013(4) 0.004(4) 0.029(5)
C34 0.155(11) 0.062(6) 0.027(5) 0.003(4) 0.011(6) 0.053(7)
C35 0.122(9) 0.038(5) 0.038(5) 0.018(4) 0.012(5) 0.037(5)
C36 0.040(4) 0.027(4) 0.032(4) 0.012(3) 0.007(3) 0.007(3)
C37 0.023(3) 0.028(3) 0.029(4) 0.012(3) 0.006(3) 0.007(3)
Co1 0.0340(6) 0.0363(6) 0.0260(6) 0.0141(4) -0.0014(4) 0.0095(4)
N1 0.028(3) 0.032(3) 0.023(3) 0.016(2) 0.000(2) 0.004(2)
N2 0.025(3) 0.066(4) 0.030(3) 0.025(3) -0.001(3) 0.008(3)
N3 0.038(4) 0.129(7) 0.024(4) 0.038(4) 0.006(3) 0.039(4)
N4 0.026(3) 0.038(3) 0.023(3) 0.011(2) -0.003(2) 0.008(2)
N5 0.030(3) 0.026(3) 0.037(3) 0.014(3) 0.009(3) 0.008(2)
O1 0.041(3) 0.038(3) 0.023(3) 0.014(2) 0.008(2) 0.018(2)
O2 0.042(3) 0.028(2) 0.032(3) 0.012(2) 0.002(2) 0.011(2)
O3 0.032(3) 0.053(3) 0.032(3) 0.018(2) 0.005(2) 0.003(2)
O4 0.051(4) 0.077(4) 0.036(3) 0.019(3) -0.005(3) -0.009(3)
O1W 0.154(10) 0.150(10) 0.104(9) 0.035(7) 0.029(7) 0.073(9)
O2W 0.166(14) 0.32(2) 0.122(12) 0.032(14) -0.024(10) 0.094(15)

loop_
_atom_type_symbol
_atom_type_description
_atom_type_scat_dispersion_real
_atom_type_scat_dispersion_imag
_atom_type_scat_source
C C 0.0033 0.0016 'International Tables Vol C Tables 4.2.6.8 and 6.1.1.4'
H H 0.0000 0.0000 'International Tables Vol C Tables 4.2.6.8 and 6.1.1.4'
N N 0.0061 0.0033 'International Tables Vol C Tables 4.2.6.8 and 6.1.1.4'
O O 0.0106 0.0060 'International Tables Vol C Tables 4.2.6.8 and 6.1.1.4'
Co Co 0.3494 0.9721 'International Tables Vol C Tables 4.2.6.8 and 6.1.1.4'

loop_
_geom_angle_atom_site_label_1
_geom_angle_atom_site_label_2
_geom_angle_atom_site_label_3
_geom_angle
_geom_angle_site_symmetry_1
_geom_angle_site_symmetry_3
C2 C1 N1 110.1(7) . .
C2 C1 H1 125.0 . .
N1 C1 H1 125.0 . .
C1 C2 N2 106.7(6) . .
C1 C2 H2 126.7 . .
N2 C2 H2 126.7 . .
N1 C3 N2 112.6(6) . .
N1 C3 H3 123.7 . .
N2 C3 H3 123.7 . .
C5 C4 C9 119.7(7) . .
C5 C4 N2 120.1(7) . .
C9 C4 N2 119.9(8) . .
C6 C5 C4 120.0(8) . .
C6 C5 H5 120.0 . .
C4 C5 H5 120.0 . .
C5 C6 C7 120.7(9) . .
C5 C6 H6 119.6 . .
C7 C6 H6 119.6 . .
C6 C7 C8 118.1(8) . .
C6 C7 C10 120.7(9) . .
C8 C7 C10 121.0(8) . .
C9 C8 C7 121.4(8) . .
C9 C8 H8 119.3 . .
C7 C8 H8 119.3 . .
C8 C9 C4 119.6(9) . .
C8 C9 H9 120.2 . .
C4 C9 H9 120.2 . .
C11 C10 C15 113.4(10) . .
C11 C10 C7 124.9(9) . .
C15 C10 C7 120.5(10) . .
C10 C11 C12 124.8(9) . .
C10 C11 H11 117.6 . .
C12 C11 H11 117.6 . .
C13 C12 C11 118.3(10) . .
C13 C12 H12 120.9 . .
C11 C12 H12 120.9 . .
C12 C13 C14 119.3(9) . .
C12 C13 N3 121.2(9) . .
C14 C13 N3 119.5(9) . .
C12 C13 H13 90.6 . .
C14 C13 H13 90.6 . .
N3 C13 H13 90.6 . .
C13 C14 C15 119.6(11) . .
C13 C14 H14 120.2 . .
C15 C14 H14 120.2 . .
C10 C15 C14 122.9(12) . .
C10 C15 H15 118.5 . .
C14 C15 H15 118.5 . .
N4 C16 N3 112.0(7) . .
N4 C16 H16 124.0 . .
N3 C16 H16 124.0 . .
C18 C17 N3 105.5(7) . .
C18 C17 H17 127.3 . .
N3 C17 H17 127.3 . .
C17 C18 N4 111.3(7) . .
C17 C18 H18 124.4 . .
N4 C18 H18 124.4 . .
N5 C19 C23 125.7(6) . .
N5 C19 H19 117.1 . .
C23 C19 H19 117.1 . .
N5 C20 C21 123.8(7) . .
N5 C20 H20 118.1 . .
C21 C20 H20 118.1 . .
C22 C21 C20 117.3(6) . .
C22 C21 C36 123.4(6) . .
C20 C21 C36 119.3(6) . .
C21 C22 C23 121.4(6) . .
C21 C22 H22 119.3 . .
C23 C22 H22 119.3 . .
C19 C23 C22 115.7(7) . .
C19 C23 C24 121.5(6) . .
C22 C23 C24 122.7(6) . .
C25 C24 C29 117.4(7) . .
C25 C24 C23 122.2(7) . .
C29 C24 C23 120.4(7) . .
C24 C25 C26 121.4(7) . .
C24 C25 H25 119.3 . .
C26 C25 H25 119.3 . .
C27 C26 C25 119.4(7) . .
C27 C26 C30 120.2(7) . .
C25 C26 C30 120.3(6) . .
C26 C27 C28 120.6(9) . .
C26 C27 H27 119.7 . .
C28 C27 H27 119.7 . .
C29 C28 C27 119.3(9) . .
C29 C28 H28 120.3 . .
C27 C28 H28 120.3 . .
C28 C29 C24 121.7(8) . .
C28 C29 H29 119.1 . .
C24 C29 H29 119.1 . .
O4 C30 O3 124.4(7) . .
O4 C30 C26 118.0(7) . .
O3 C30 C26 117.6(6) . .
O1 C31 O2 124.3(6) . .
O1 C31 C32 118.6(5) . .
O2 C31 C32 117.1(6) . .
C33 C32 C37 119.4(7) . .
C33 C32 C31 122.4(6) . .
C37 C32 C31 118.1(6) . .
C34 C33 C32 120.3(8) . .
C34 C33 H33 119.9 . .
C32 C33 H33 119.9 . .
C33 C34 C35 120.1(8) . .
C33 C34 H34 119.9 . .
C35 C34 H34 119.9 . .
C36 C35 C34 120.6(8) . .
C36 C35 H35 119.7 . .
C34 C35 H35 119.7 . .
C35 C36 C37 119.4(7) . .
C35 C36 C21 122.3(7) . .
C37 C36 C21 118.3(6) . .
C36 C37 C32 120.2(7) . .
C36 C37 H37 119.9 . .
C32 C37 H37 119.9 . .
O3 Co1 O1 165.44(19) 2_666 2_566
O3 Co1 O2 96.1(2) 2_666 1_545
O1 Co1 O2 98.42(18) 2_566 1_545
O3 Co1 N1 88.0(2) 2_666 .
O1 Co1 N1 91.2(2) 2_566 .
O2 Co1 N1 90.92(19) 1_545 .
O3 Co1 N4 93.7(2) 2_666 1_454
O1 Co1 N4 86.6(2) 2_566 1_454
O2 Co1 N4 91.23(19) 1_545 1_454
N1 Co1 N4 177.1(2) . 1_454
O3 Co1 N5 82.6(2) 2_666 .
O1 Co1 N5 82.81(19) 2_566 .
O2 Co1 N5 178.73(19) 1_545 .
N1 Co1 N5 89.4(2) . .
N4 Co1 N5 88.5(2) 1_454 .
C3 N1 C1 105.3(5) . .
C3 N1 Co1 124.8(4) . .
C1 N1 Co1 128.4(4) . .
C3 N2 C2 105.3(6) . .
C3 N2 C4 126.8(6) . .
C2 N2 C4 127.9(6) . .
C16 N3 C17 105.9(6) . .
C16 N3 C13 126.0(7) . .
C17 N3 C13 128.0(7) . .
C16 N4 C18 105.3(6) . .
C16 N4 Co1 124.3(5) . 1_656
C18 N4 Co1 130.0(5) . 1_656
C19 N5 C20 116.0(6) . .
C19 N5 Co1 122.0(4) . .
C20 N5 Co1 121.9(5) . .
C31 O1 Co1 151.6(4) . 2_566
C31 O2 Co1 125.0(4) . 1_565
C30 O3 Co1 145.3(5) . 2_666
H2W O1W H1W 114.6(2) . .
H3W O2W H4W 114.6(3) . .

loop_
_geom_bond_atom_site_label_1
_geom_bond_atom_site_label_2
_geom_bond_distance
_geom_bond_site_symmetry_2
C1 C2 1.324(10) .
C1 N1 1.380(9) .
C1 H1 0.9300 .
C2 N2 1.402(10) .
C2 H2 0.9300 .
C3 N1 1.306(8) .
C3 N2 1.339(8) .
C3 H3 0.9300 .
C4 C5 1.388(12) .
C4 C9 1.394(11) .
C4 N2 1.417(9) .
C5 C6 1.386(11) .
C5 H5 0.9300 .
C6 C7 1.396(13) .
C6 H6 0.9300 .
C7 C8 1.397(14) .
C7 C10 1.483(12) .
C8 C9 1.376(12) .
C8 H8 0.9300 .
C9 H9 0.9300 .
C10 C11 1.311(15) .
C10 C15 1.372(16) .
C11 C12 1.401(14) .
C11 H11 0.9300 .
C12 C13 1.336(13) .
C12 H12 0.9300 .
C13 C14 1.341(15) .
C13 N3 1.432(10) .
C13 H13 0.9800 .
C14 C15 1.374(16) .
C14 H14 0.9300 .
C15 H15 0.9300 .
C16 N4 1.291(9) .
C16 N3 1.352(10) .
C16 H16 0.9300 .
C17 C18 1.323(11) .
C17 N3 1.391(11) .
C17 H17 0.9300 .
C18 N4 1.368(9) .
C18 H18 0.9300 .
C19 N5 1.328(9) .
C19 C23 1.386(10) .
C19 H19 0.9300 .
C20 N5 1.360(9) .
C20 C21 1.383(9) .
C20 H20 0.9300 .
C21 C22 1.376(10) .
C21 C36 1.511(10) .
C22 C23 1.393(10) .
C22 H22 0.9300 .
C23 C24 1.480(10) .
C24 C25 1.387(10) .
C24 C29 1.398(11) .
C25 C26 1.390(10) .
C25 H25 0.9300 .
C26 C27 1.356(10) .
C26 C30 1.514(10) .
C27 C28 1.402(13) .
C27 H27 0.9300 .
C28 C29 1.354(13) .
C28 H28 0.9300 .
C29 H29 0.9300 .
C30 O4 1.233(9) .
C30 O3 1.264(8) .
C31 O1 1.238(8) .
C31 O2 1.270(8) .
C31 C32 1.512(9) .
C32 C33 1.373(10) .
C32 C37 1.415(9) .
C33 C34 1.369(12) .
C33 H33 0.9300 .
C34 C35 1.407(13) .
C34 H34 0.9300 .
C35 C36 1.360(11) .
C35 H35 0.9300 .
C36 C37 1.389(10) .
C37 H37 0.9300 .
Co1 O3 2.138(5) 2_666
Co1 O1 2.186(5) 2_566
Co1 O2 2.196(5) 1_545
Co1 N1 2.227(5) .
Co1 N4 2.244(5) 1_454
Co1 N5 2.381(5) .
N4 Co1 2.244(5) 1_656
O1 Co1 2.186(5) 2_566
O2 Co1 2.196(5) 1_565
O3 Co1 2.138(5) 2_666
O1W H2W 0.8200(13) .
O1W H1W 0.8200(11) .
O2W H3W 0.8198(15) .
O2W H4W 0.8200(11) .
